data_2005687
loop_
_publ_author_name
'Muneer, M.'
'George, M. V.'
'Rath, N. P.'

_publ_section_title
;
 The Photoproduct Derived from 9-Cyanodibenzobarrelene
;
_journal_issue 11
_journal_name_full 'Acta Crystallographica Section C'
_journal_page_first 2800
_journal_page_last 2802
_journal_paper_doi 10.1107/S0108270196007238
_journal_volume 52
_journal_year 1996
_chemical_formula_moiety 'C31 H19 N1 O2'
_chemical_formula_sum 'C31 H19 N O2'
_chemical_formula_weight 437.47
_chemical_name_systematic ?
_space_group_IT_number 14
_symmetry_cell_setting monoclinic
_symmetry_space_group_name_Hall '-P 2yn'
_symmetry_space_group_name_H-M 'P 1 21/n 1'
_audit_creation_method SHELXL
_cell_angle_alpha 90.
_cell_angle_beta 91.73(3)
_cell_angle_gamma 90.
_cell_formula_units_Z 4
_cell_length_a 9.078(2)
_cell_length_b 14.909(3)
_cell_length_c 16.576(3)
_cell_measurement_reflns_used 25
_cell_measurement_temperature 298(2)
_cell_measurement_theta_max 15.0
_cell_measurement_theta_min 10.0
_cell_volume 2242.4(8)
_computing_cell_refinement XSCANS
_computing_data_collection 'XSCANS (Siemens, 1994)'
_computing_data_reduction 'SHELXTL-Plus (Sheldrick, 1995)'
_computing_molecular_graphics SHELXTL-Plus
_computing_publication_material SHELXTL-Plus
_computing_structure_refinement SHELXTL-Plus
_computing_structure_solution 'SHELXS86 (Sheldrick, 1990)'
_diffrn_ambient_temperature 298(2)
_diffrn_measurement_device 'Siemens P4'
_diffrn_measurement_method \w-2\q
_diffrn_radiation_monochromator graphite
_diffrn_radiation_source 'fine-focus sealed tube'
_diffrn_radiation_type CuK\a
_diffrn_radiation_wavelength 1.54178
_diffrn_reflns_av_R_equivalents 0.0325
_diffrn_reflns_av_sigmaI/netI 0.0359
_diffrn_reflns_limit_h_max 9
_diffrn_reflns_limit_h_min -1
_diffrn_reflns_limit_k_max 16
_diffrn_reflns_limit_k_min -1
_diffrn_reflns_limit_l_max 17
_diffrn_reflns_limit_l_min -17
_diffrn_reflns_number 3943
_diffrn_reflns_theta_max 56.70
_diffrn_reflns_theta_min 3.99
_diffrn_standards_decay_% 3
_diffrn_standards_interval_count 100
_diffrn_standards_number 3
_exptl_absorpt_coefficient_mu 0.639
_exptl_absorpt_correction_type none
_exptl_crystal_colour colorless
_exptl_crystal_density_diffrn 1.296
_exptl_crystal_density_meas ?
_exptl_crystal_density_method none
_exptl_crystal_description rectangular
_exptl_crystal_F_000 912
_exptl_crystal_size_max 0.30
_exptl_crystal_size_mid 0.30
_exptl_crystal_size_min 0.30
_refine_diff_density_max 0.127
_refine_diff_density_min -0.188
_refine_ls_extinction_method none
_refine_ls_goodness_of_fit_all 1.304
_refine_ls_goodness_of_fit_obs 1.378
_refine_ls_hydrogen_treatment noref
_refine_ls_matrix_type full
_refine_ls_number_parameters 307
_refine_ls_number_reflns 2951
_refine_ls_number_restraints 0
_refine_ls_restrained_S_all 1.337
_refine_ls_restrained_S_obs 1.378
_refine_ls_R_factor_all 0.0539
_refine_ls_R_factor_obs 0.0423
_refine_ls_shift/esd_max 0.000
_refine_ls_shift/esd_mean 0.000
_refine_ls_structure_factor_coef Fsqd
_refine_ls_weighting_scheme
;
calc w = 1/[\s^2^(F~o~^2^) + (0.057P)^2^]
where P = (F~o~^2^ + 2F~c~^2^)/3
;
_refine_ls_wR_factor_all 0.1184
_refine_ls_wR_factor_obs 0.1098
_reflns_number_observed 2455
_reflns_number_total 2969
_reflns_observed_criterion >2sigma(I)
_cod_data_source_file sz1023.cif
_cod_data_source_block mvg2594
_cod_depositor_comments
;
The following automatic conversions were performed:

'_exptl_crystal_density_meas' value 'no' was changed to '?' - the
value is perceived as not measured.

Automatic conversion script
Id: cif_fix_values 3008 2015-01-20 13:52:24Z robertas 
;
_cod_original_sg_symbol_H-M 'P 21/n'
_cod_original_formula_sum 'C31 H19 N1 O2'
_cod_database_code 2005687
_cod_database_fobs_code 2005687

loop_
_symmetry_equiv_pos_as_xyz
'x, y, z'
'-x+1/2, y+1/2, -z+1/2'
'-x, -y, -z'
'x-1/2, -y-1/2, z-1/2'

loop_
_atom_site_aniso_label
_atom_site_aniso_U_11
_atom_site_aniso_U_22
_atom_site_aniso_U_33
_atom_site_aniso_U_12
_atom_site_aniso_U_13
_atom_site_aniso_U_23
O1 0.0782(11) 0.0522(9) 0.0611(9) -0.0089(8) 0.0098(8) -0.0135(8)
O2 0.0679(10) 0.0558(9) 0.0794(11) -0.0234(8) -0.0208(8) 0.0112(8)
N 0.0809(15) 0.095(2) 0.0516(13) 0.0000(12) 0.0086(10) -0.0086(11)
C1 0.0446(11) 0.0448(12) 0.0551(12) -0.0023(9) 0.0027(9) 0.0002(10)
C2 0.0567(13) 0.0482(13) 0.0654(14) 0.0016(10) 0.0092(11) -0.0089(11)
C3 0.0649(14) 0.0612(14) 0.0539(13) -0.0067(11) 0.0122(11) -0.0137(11)
C4 0.0595(13) 0.0588(14) 0.0446(11) -0.0074(11) 0.0025(9) -0.0022(10)
C4a 0.0410(11) 0.0405(10) 0.0465(11) -0.0082(8) 0.0018(8) 0.0007(9)
C4b 0.0493(11) 0.0389(10) 0.0427(10) -0.0039(9) -0.0028(8) 0.0028(8)
C4c 0.0446(11) 0.0370(10) 0.0512(11) 0.0011(9) -0.0017(9) -0.0024(9)
C5 0.0537(13) 0.0560(13) 0.0541(12) 0.0028(10) -0.0092(10) -0.0035(10)
C6 0.0418(12) 0.0679(15) 0.074(2) -0.0026(11) -0.0110(11) -0.0130(13)
C7 0.0399(11) 0.0640(15) 0.080(2) -0.0089(11) 0.0030(10) -0.0070(13)
C8 0.0441(12) 0.0501(12) 0.0627(13) -0.0046(9) 0.0062(10) -0.0002(10)
C8a 0.0397(11) 0.0366(10) 0.0513(11) 0.0001(8) -0.0008(9) -0.0022(9)
C8b 0.0408(11) 0.0398(10) 0.0446(10) -0.0010(8) 0.0027(8) 0.0013(9)
C8c 0.0437(11) 0.0365(10) 0.0446(10) -0.0038(8) 0.0012(8) 0.0022(9)
C8d 0.0386(10) 0.0378(10) 0.0435(10) -0.0037(8) 0.0014(8) 0.0021(8)
C8e 0.0376(10) 0.0378(10) 0.0457(10) -0.0073(8) 0.0038(8) -0.0009(9)
C9 0.0465(12) 0.0512(12) 0.0533(14) -0.0026(9) 0.0048(9) -0.0006(10)
C10 0.0484(12) 0.0382(11) 0.0493(11) -0.0014(9) -0.0040(9) -0.0006(10)
C11 0.0444(11) 0.0380(11) 0.0545(12) -0.0058(9) -0.0064(9) 0.0037(9)
C12 0.0551(12) 0.0396(11) 0.0684(13) -0.0026(10) -0.0055(10) 0.0015(10)
C13 0.0611(14) 0.0407(12) 0.085(2) -0.0125(11) -0.0078(12) 0.0143(12)
C14 0.0589(14) 0.0611(15) 0.0687(14) -0.0149(12) -0.0017(11) 0.0187(13)
C15 0.0616(14) 0.0612(15) 0.0666(14) -0.0077(12) 0.0095(11) 0.0025(12)
C16 0.0560(13) 0.0420(11) 0.0638(13) -0.0091(10) 0.0036(11) -0.0011(10)
C17 0.0388(11) 0.0444(11) 0.0497(11) -0.0072(9) 0.0015(8) -0.0004(9)
C18 0.0428(11) 0.0481(12) 0.0401(10) 0.0012(9) 0.0028(8) -0.0015(9)
C19 0.0516(13) 0.0606(14) 0.0548(12) 0.0077(10) -0.0045(10) -0.0076(11)
C20 0.080(2) 0.070(2) 0.0526(13) 0.0292(14) -0.0144(11) -0.0053(12)
C21 0.102(2) 0.0544(14) 0.0589(14) 0.0118(15) 0.0006(14) 0.0087(12)
C22 0.082(2) 0.0538(14) 0.0702(15) -0.0060(12) 0.0069(13) 0.0142(12)
C23 0.0517(12) 0.0513(13) 0.0580(12) -0.0020(10) 0.0025(10) 0.0090(11)

loop_
_atom_site_label
_atom_site_occupancy
_atom_site_fract_x
_atom_site_fract_y
_atom_site_fract_z
_atom_site_U_iso_or_equiv
_atom_site_thermal_displace_type
_atom_site_calc_flag
_atom_site_refinement_flags
_atom_site_type_symbol
O1 1 0.0850(2) 0.94300(10) 0.07783(9) 0.0637(4) Uani d . O
O2 1 0.3348(2) 0.78629(10) 0.11312(10) 0.0682(5) Uani d . O
N 1 -0.0374(2) 0.7790(2) 0.20924(12) 0.0756(6) Uani d . N
C1 1 0.2382(2) 0.58254(13) -0.05034(12) 0.0481(5) Uani d . C
H1a 1 0.2733(2) 0.55153(13) -0.00503(12) 0.058 Uiso calc R H
C2 1 0.2590(2) 0.54931(15) -0.12697(13) 0.0566(6) Uani d . C
H2a 1 0.3109(2) 0.49606(15) -0.13294(13) 0.068 Uiso calc R H
C3 1 0.2049(3) 0.5930(2) -0.19460(13) 0.0598(6) Uani d . C
H3a 1 0.2226(3) 0.5701(2) -0.24557(13) 0.072 Uiso calc R H
C4 1 0.1237(2) 0.67161(15) -0.18692(12) 0.0542(6) Uani d . C
H4a 1 0.0827(2) 0.69992(15) -0.23227(12) 0.065 Uiso calc R H
C4a 1 0.1050(2) 0.70678(13) -0.11104(11) 0.0427(5) Uani d . C
C4b 1 0.0157(2) 0.78803(13) -0.08573(11) 0.0437(5) Uani d . C
H4ba 1 0.0177(2) 0.83847(13) -0.12359(11) 0.052 Uiso calc R H
C4c 1 -0.1375(2) 0.75190(12) -0.07033(11) 0.0443(5) Uani d . C
C5 1 -0.2544(2) 0.73652(14) -0.12426(13) 0.0548(6) Uani d . C
H5a 1 -0.2491(2) 0.75376(14) -0.17800(13) 0.066 Uiso calc R H
C6 1 -0.3797(2) 0.6949(2) -0.09635(14) 0.0615(6) Uani d . C
H6a 1 -0.4599(2) 0.6852(2) -0.13152(14) 0.074 Uiso calc R H
C7 1 -0.3866(2) 0.6677(2) -0.01713(15) 0.0614(6) Uani d . C
H7a 1 -0.4708(2) 0.6387(2) 0.00013(15) 0.074 Uiso calc R H
C8 1 -0.2706(2) 0.68272(14) 0.03716(13) 0.0522(5) Uani d . C
H8a 1 -0.2760(2) 0.66472(14) 0.09071(13) 0.063 Uiso calc R H
C8a 1 -0.1466(2) 0.72518(12) 0.00971(11) 0.0426(5) Uani d . C
C8b 1 -0.0126(2) 0.75429(12) 0.05621(11) 0.0417(5) Uani d . C
C8c 1 0.0803(2) 0.80965(12) 0.00045(11) 0.0416(5) Uani d . C
C8d 1 0.1470(2) 0.72218(12) 0.02983(11) 0.0399(4) Uani d . C
C8e 1 0.1637(2) 0.66325(12) -0.04245(11) 0.0403(5) Uani d . C
C9 1 -0.0256(2) 0.77227(14) 0.14103(13) 0.0503(5) Uani d . C
C10 1 0.1362(2) 0.90259(13) 0.02140(12) 0.0454(5) Uani d . C
C11 1 0.2483(2) 0.94290(13) -0.03103(12) 0.0458(5) Uani d . C
C12 1 0.2790(2) 1.03365(14) -0.02334(13) 0.0545(5) Uani d . C
H12a 1 0.2262(2) 1.06842(14) 0.01232(13) 0.065 Uiso calc R H
C13 1 0.3872(3) 1.07272(15) -0.06822(15) 0.0624(6) Uani d . C
H13a 1 0.4071(3) 1.13364(15) -0.06271(15) 0.075 Uiso calc R H
C14 1 0.4657(3) 1.0219(2) -0.12100(15) 0.0630(6) Uani d . C
H14a 1 0.5392(3) 1.0484(2) -0.15078(15) 0.076 Uiso calc R H
C15 1 0.4359(3) 0.9320(2) -0.12997(14) 0.0630(6) Uani d . C
H15a 1 0.4883(3) 0.8979(2) -0.16631(14) 0.076 Uiso calc R H
C16 1 0.3279(2) 0.89227(14) -0.08489(13) 0.0539(5) Uani d . C
H16a 1 0.3085(2) 0.83132(14) -0.09070(13) 0.065 Uiso calc R H
C17 1 0.2611(2) 0.71994(13) 0.09812(12) 0.0443(5) Uani d . C
C18 1 0.2779(2) 0.63601(13) 0.14522(11) 0.0436(5) Uani d . C
C19 1 0.4050(2) 0.6228(2) 0.19261(12) 0.0558(6) Uani d . C
H19a 1 0.4793(2) 0.6657(2) 0.19365(12) 0.067 Uiso calc R H
C20 1 0.4206(3) 0.5450(2) 0.23851(13) 0.0679(7) Uani d . C
H20a 1 0.5054(3) 0.5360(2) 0.27033(13) 0.081 Uiso calc R H
C21 1 0.3113(3) 0.4817(2) 0.23689(14) 0.0718(7) Uani d . C
H21a 1 0.3222(3) 0.4300(2) 0.26787(14) 0.086 Uiso calc R H
C22 1 0.1870(3) 0.4938(2) 0.19040(14) 0.0686(7) Uani d . C
H22a 1 0.1139(3) 0.4501(2) 0.18932(14) 0.082 Uiso calc R H
C23 1 0.1689(2) 0.57061(14) 0.14481(13) 0.0537(5) Uani d . C
H23a 1 0.0831(2) 0.57869(14) 0.11359(13) 0.064 Uiso calc R H

loop_
_atom_type_symbol
_atom_type_description
_atom_type_scat_dispersion_real
_atom_type_scat_dispersion_imag
_atom_type_scat_source
C C 0.0181 0.0091 'International Tables Vol C Tables 4.2.6.8 and 6.1.1.4'
H H 0.0000 0.0000 'International Tables Vol C Tables 4.2.6.8 and 6.1.1.4'
N N 0.0311 0.0180 'International Tables Vol C Tables 4.2.6.8 and 6.1.1.4'
O O 0.0492 0.0322 'International Tables Vol C Tables 4.2.6.8 and 6.1.1.4'

loop_
_geom_angle_atom_site_label_1
_geom_angle_atom_site_label_2
_geom_angle_atom_site_label_3
_geom_angle
_geom_angle_publ_flag
C2 C1 C8e 118.5(2) ?
C3 C2 C1 121.6(2) ?
C2 C3 C4 120.1(2) ?
C4a C4 C3 118.9(2) ?
C4 C4a C8e 120.7(2) yes
C4 C4a C4b 129.4(2) yes
C8e C4a C4b 109.7(2) yes
C4c C4b C4a 105.1(2) yes
C4c C4b C8c 103.86(15) yes
C4a C4b C8c 103.18(15) yes
C5 C4c C8a 120.1(2) yes
C5 C4c C4b 129.6(2) yes
C8a C4c C4b 110.1(2) yes
C4c C5 C6 118.6(2) ?
C7 C6 C5 120.7(2) ?
C6 C7 C8 121.1(2) ?
C8a C8 C7 118.2(2) ?
C8 C8a C4c 121.2(2) yes
C8 C8a C8b 128.8(2) yes
C4c C8a C8b 109.9(2) yes
C9 C8b C8a 118.1(2) yes
C9 C8b C8c 123.9(2) yes
C8a C8b C8c 107.8(2) yes
C9 C8b C8d 115.1(2) yes
C8a C8b C8d 120.3(2) yes
C8c C8b C8d 58.02(12) yes
C8d C8c C10 126.0(2) yes
C8d C8c C8b 63.79(12) yes
C10 C8c C8b 123.2(2) yes
C8d C8c C4b 104.61(15) yes
C10 C8c C4b 120.9(2) yes
C8b C8c C4b 104.19(15) yes
C8e C8d C8c 107.33(15) yes
C8e C8d C17 120.1(2) yes
C8c C8d C17 121.3(2) yes
C8e C8d C8b 120.62(15) yes
C8c C8d C8b 58.19(12) yes
C17 C8d C8b 114.08(15) yes
C1 C8e C4a 120.0(2) yes
C1 C8e C8d 130.2(2) yes
C4a C8e C8d 109.4(2) yes
N C9 C8b 174.3(2) yes
O1 C10 C11 122.3(2) yes
O1 C10 C8c 119.8(2) yes
C11 C10 C8c 117.9(2) ?
C12 C11 C16 118.8(2) ?
C12 C11 C10 118.7(2) ?
C16 C11 C10 122.4(2) ?
C13 C12 C11 120.5(2) ?
C14 C13 C12 120.2(2) ?
C13 C14 C15 120.2(2) ?
C14 C15 C16 119.9(2) ?
C15 C16 C11 120.4(2) ?
O2 C17 C18 122.2(2) yes
O2 C17 C8d 119.7(2) yes
C18 C17 C8d 118.1(2) ?
C23 C18 C19 118.8(2) ?
C23 C18 C17 121.9(2) ?
C19 C18 C17 119.2(2) ?
C18 C19 C20 119.7(2) ?
C21 C20 C19 120.1(2) ?
C22 C21 C20 120.6(2) ?
C21 C22 C23 120.3(2) ?
C22 C23 C18 120.5(2) ?

loop_
_geom_bond_atom_site_label_1
_geom_bond_atom_site_label_2
_geom_bond_distance
_geom_bond_publ_flag
O1 C10 1.217(2) yes
O2 C17 1.216(2) yes
N C9 1.143(3) yes
C1 C2 1.382(3) ?
C1 C8e 1.388(3) yes
C2 C3 1.375(3) ?
C3 C4 1.392(3) ?
C4 C4A 1.378(3) yes
C4a C8e 1.401(3) yes
C4a C4b 1.523(3) yes
C4b C4c 1.520(3) yes
C4b C8c 1.561(3) yes
C4c C5 1.386(3) yes
C4c C8a 1.390(3) yes
C5 C6 1.387(3) ?
C6 C7 1.378(3) ?
C7 C8 1.383(3) ?
C8 C8a 1.381(3) yes
C8a C8b 1.485(3) yes
C8b C9 1.440(3) yes
C8b C8c 1.515(3) yes
C8b C8d 1.599(3) yes
C8c C8d 1.512(3) yes
C8c C10 1.512(3) yes
C8d C8e 1.497(3) yes
C8d C17 1.512(3) yes
C10 C11 1.485(3) ?
C11 C12 1.386(3) ?
C11 C16 1.389(3) ?
C12 C13 1.379(3) ?
C13 C14 1.372(3) ?
C14 C15 1.374(3) ?
C15 C16 1.384(3) ?
C17 C18 1.480(3) ?
C18 C23 1.389(3) ?
C18 C19 1.391(3) ?
C19 C20 1.392(3) ?
C20 C21 1.369(4) ?
C21 C22 1.359(3) ?
C22 C23 1.379(3) ?

loop_
_geom_torsion_atom_site_label_1
_geom_torsion_atom_site_label_2
_geom_torsion_atom_site_label_3
_geom_torsion_atom_site_label_4
_geom_torsion
C8e C1 C2 C3 -1.6(3)
C1 C2 C3 C4 -1.6(3)
C2 C3 C4 C4a 3.1(3)
C3 C4 C4a C8e -1.4(3)
C3 C4 C4a C4b -176.5(2)
C4 C4a C4b C4c 89.3(2)
C8e C4a C4b C4c -86.2(2)
C4 C4a C4b C8c -162.1(2)
C8e C4a C4b C8c 22.4(2)
C4a C4b C4c C5 -84.4(2)
C8c C4b C4c C5 167.5(2)
C4a C4b C4c C8a 89.5(2)
C8c C4b C4c C8a -18.5(2)
C8a C4c C5 C6 0.5(3)
C4b C4c C5 C6 173.9(2)
C4c C5 C6 C7 -1.3(3)
C5 C6 C7 C8 1.4(4)
C6 C7 C8 C8a -0.5(3)
C7 C8 C8a C4c -0.3(3)
C7 C8 C8a C8b 175.6(2)
C5 C4c C8a C8 0.3(3)
C4b C4c C8a C8 -174.3(2)
C5 C4c C8a C8b -176.3(2)
C4b C4c C8a C8b 9.1(2)
C8 C8a C8b C9 -25.0(3)
C4c C8a C8b C9 151.3(2)
C8 C8a C8b C8c -171.7(2)
C4c C8a C8b C8c 4.6(2)
C8 C8a C8b C8d 125.5(2)
C4c C8a C8b C8d -58.2(2)
C9 C8b C8c C8d 100.5(2)
C8a C8b C8c C8d -115.2(2)
C8d C8b C8c C8d 0.0
C9 C8b C8c C10 -16.9(3)
C8a C8b C8c C10 127.4(2)
C8d C8b C8c C10 -117.4(2)
C9 C8b C8c C4b -159.9(2)
C8a C8b C8c C4b -15.6(2)
C8d C8b C8c C4b 99.5(2)
C4c C4b C8c C8d 86.3(2)
C4a C4b C8c C8d -23.2(2)
C4c C4b C8c C10 -124.0(2)
C4a C4b C8c C10 126.5(2)
C4c C4b C8c C8b 20.2(2)
C4a C4b C8c C8b -89.4(2)
C10 C8c C8d C8e -130.8(2)
C8b C8c C8d C8e 115.7(2)
C4b C8c C8d C8e 16.9(2)
C10 C8c C8d C17 12.8(3)
C8b C8c C8d C17 -100.7(2)
C4b C8c C8d C17 160.5(2)
C10 C8c C8d C8b 113.4(2)
C8b C8c C8d C8b 0.0
C4b C8c C8d C8b -98.9(2)
C9 C8b C8d C8e 152.0(2)
C8a C8b C8d C8e 0.6(3)
C8c C8b C8d C8e -92.3(2)
C9 C8b C8d C8c -115.7(2)
C8a C8b C8d C8c 92.9(2)
C8c C8b C8d C8c 0.0
C9 C8b C8d C17 -2.7(2)
C8a C8b C8d C17 -154.0(2)
C8c C8b C8d C17 113.1(2)
C2 C1 C8e C4a 3.3(3)
C2 C1 C8e C8d -168.6(2)
C4 C4a C8e C1 -1.8(3)
C4b C4a C8e C1 174.1(2)
C4 C4a C8e C8d 171.6(2)
C4b C4a C8e C8d -12.4(2)
C8c C8d C8e C1 169.3(2)
C17 C8d C8e C1 25.2(3)
C8b C8d C8e C1 -127.9(2)
C8c C8d C8e C4a -3.3(2)
C17 C8d C8e C4a -147.4(2)
C8b C8d C8e C4a 59.5(2)
C8a C8b C9 N 70.(2)
C8c C8b C9 N -149.(2)
C8d C8b C9 N -82.(2)
C8d C8c C10 O1 -93.8(2)
C8b C8c C10 O1 -13.9(3)
C4b C8c C10 O1 123.3(2)
C8d C8c C10 C11 89.1(2)
C8b C8c C10 C11 168.9(2)
C4b C8c C10 C11 -53.9(2)
O1 C10 C11 C12 -10.1(3)
C8c C10 C11 C12 167.1(2)
O1 C10 C11 C16 167.1(2)
C8c C10 C11 C16 -15.8(3)
C16 C11 C12 C13 -0.3(3)
C10 C11 C12 C13 176.9(2)
C11 C12 C13 C14 0.0(3)
C12 C13 C14 C15 0.6(3)
C13 C14 C15 C16 -0.9(4)
C14 C15 C16 C11 0.6(3)
C12 C11 C16 C15 0.0(3)
C10 C11 C16 C15 -177.1(2)
C8e C8d C17 O2 115.5(2)
C8c C8d C17 O2 -23.5(3)
C8b C8d C17 O2 -89.7(2)
C8e C8d C17 C18 -65.0(2)
C8c C8d C17 C18 155.9(2)
C8b C8d C17 C18 89.7(2)
O2 C17 C18 C23 160.7(2)
C8d C17 C18 C23 -18.7(3)
O2 C17 C18 C19 -17.9(3)
C8d C17 C18 C19 162.6(2)
C23 C18 C19 C20 -0.1(3)
C17 C18 C19 C20 178.6(2)
C18 C19 C20 C21 0.1(3)
C19 C20 C21 C22 0.3(4)
C20 C21 C22 C23 -0.6(4)
C21 C22 C23 C18 0.7(3)
C19 C18 C23 C22 -0.3(3)
C17 C18 C23 C22 -179.0(2)
